data_2021080
loop_
_publ_author_name
'Su, Chang-Kai'
'Zhang, Kou-Lin'

_publ_section_title
;
 Two new Co^II^ coordination polymers with multifunctional
 5-amino-2,4,6-tribromoisophthalic acid and flexible isomeric
 bis(imidazole) ligands: preparation, crystal structure and
 characterization
;
_journal_coeditor_code YF3136
_journal_issue 4
_journal_name_full 'Acta Crystallographica Section C'
_journal_page_first 504
_journal_page_last 512
_journal_paper_doi 10.1107/S2053229618004382
_journal_volume 74
_journal_year 2018
_chemical_formula_iupac '[Co (C8 H2 Br3 N O4) (C14 H14 N4)]'
_chemical_formula_moiety 'C22 H16 Br3 Co N5 O4'
_chemical_formula_sum 'C22 H16 Br3 Co N5 O4'
_chemical_formula_weight 713.06
_chemical_name_systematic
Poly[(\m-5-amino-2,4,6-tribromobenzene-1,3-dicarboxylato-\k^2^<i>O</i>^1^:<i>O</i>^3^)[\m-1,2-bis(imidazol-1-ylmethyl)benzene-\k^2^<i>N</i>:<i>N</i>']cobalt(II)]
_space_group_crystal_system orthorhombic
_space_group_IT_number 61
_space_group_name_Hall '-P 2ac 2ab'
_space_group_name_H-M_alt 'P b c a'
_symmetry_space_group_name_Hall '-P 2ac 2ab'
_symmetry_space_group_name_H-M 'P b c a'
_atom_sites_solution_hydrogens geom
_audit_creation_method SHELXL-2017/1
_cell_angle_alpha 90
_cell_angle_beta 90
_cell_angle_gamma 90
_cell_formula_units_Z 8
_cell_length_a 10.1342(14)
_cell_length_b 17.938(2)
_cell_length_c 28.071(4)
_cell_measurement_reflns_used 6732
_cell_measurement_temperature 293(2)
_cell_measurement_theta_max 27.2604
_cell_measurement_theta_min 2.3839
_cell_volume 5103.0(12)
_computing_cell_refinement
;
SMART (Bruker, 2008)
;
_computing_data_collection
;
SMART (Bruker, 2008)
;
_computing_data_reduction
;
SAINT (Bruker, 2008)
;
_computing_molecular_graphics
;
DIAMOND (Brandenburg, 2005)
;
_computing_publication_material
;
Mercury (Macrae <i>et al.</i>, 2008)
;
_computing_structure_refinement
;
SHELXL2017 (Sheldrick, 2015b)
;
_computing_structure_solution
;
SHELXS2017 (Sheldrick, 2015a)
;
_diffrn_ambient_temperature 293(2)
_diffrn_measured_fraction_theta_full 0.998
_diffrn_measured_fraction_theta_max 0.993
_diffrn_measurement_device_type 'Bruker APEXII area-detector'
_diffrn_measurement_method 'phi and omega scans'
_diffrn_radiation_type MoK\a
_diffrn_radiation_wavelength 0.71073
_diffrn_reflns_av_R_equivalents 0.0486
_diffrn_reflns_limit_h_max 11
_diffrn_reflns_limit_h_min -13
_diffrn_reflns_limit_k_max 17
_diffrn_reflns_limit_k_min -23
_diffrn_reflns_limit_l_max 36
_diffrn_reflns_limit_l_min -36
_diffrn_reflns_number 24400
_diffrn_reflns_theta_full 25.242
_diffrn_reflns_theta_max 27.568
_diffrn_reflns_theta_min 2.271
_exptl_absorpt_coefficient_mu 5.409
_exptl_absorpt_correction_T_max 0.321
_exptl_absorpt_correction_T_min 0.267
_exptl_absorpt_correction_type empirical
_exptl_absorpt_process_details sadabs
_exptl_crystal_colour purple
_exptl_crystal_density_diffrn 1.856
_exptl_crystal_density_method 'not measured'
_exptl_crystal_description plate
_exptl_crystal_F_000 2776
_exptl_crystal_size_max 0.26
_exptl_crystal_size_mid 0.25
_exptl_crystal_size_min 0.21
_refine_diff_density_max 0.684
_refine_diff_density_min -0.636
_refine_ls_extinction_method none
_refine_ls_goodness_of_fit_ref 0.999
_refine_ls_hydrogen_treatment constr
_refine_ls_matrix_type full
_refine_ls_number_parameters 316
_refine_ls_number_reflns 5858
_refine_ls_number_restraints 0
_refine_ls_restrained_S_all 0.999
_refine_ls_R_factor_all 0.0770
_refine_ls_R_factor_gt 0.0346
_refine_ls_shift/su_max 0.002
_refine_ls_shift/su_mean 0.000
_refine_ls_structure_factor_coef Fsqd
_refine_ls_weighting_details 'w=1/[\s^2^(Fo^2^)+(0.0279P)^2^+0.4621P] where P=(Fo^2^+2Fc^2^)/3'
_refine_ls_weighting_scheme calc
_refine_ls_wR_factor_gt 0.0574
_refine_ls_wR_factor_ref 0.0660
_reflns_number_gt 3886
_reflns_number_total 5858
_reflns_threshold_expression 'I > 2\s(I)'
_cod_data_source_file yf3136sup1.cif
_cod_data_source_block 2
_cod_database_code 2021080
_shelx_space_group_comment
;
The symmetry employed for this shelxl refinement is uniquely defined
by the following loop, which should always be used as a source of
symmetry information in preference to the above space-group names.
They are only intended as comments.
;

loop_
_space_group_symop_operation_xyz
'x, y, z'
'-x+1/2, -y, z+1/2'
'x+1/2, -y+1/2, -z'
'-x, y+1/2, -z+1/2'
'-x, -y, -z'
'x-1/2, y, -z-1/2'
'-x-1/2, y-1/2, z'
'x, -y-1/2, z-1/2'

loop_
_atom_site_type_symbol
_atom_site_label
_atom_site_fract_x
_atom_site_fract_y
_atom_site_fract_z
_atom_site_U_iso_or_equiv
_atom_site_adp_type
_atom_site_calc_flag
_atom_site_occupancy
Br Br1 0.89102(4) 0.44170(2) 0.24499(2) 0.04721(11) Uani d 1
Br Br2 1.21904(3) 0.56297(2) 0.10089(2) 0.04455(10) Uani d 1
Br Br3 1.00698(4) 0.75004(2) 0.24404(2) 0.04666(11) Uani d 1
C C1 1.0566(3) 0.51366(14) 0.17731(10) 0.0244(6) Uani d 1
C C2 1.1140(2) 0.57558(15) 0.15667(9) 0.0244(6) Uani d 1
C C3 1.0991(2) 0.64671(14) 0.17555(9) 0.0214(6) Uani d 1
C C4 1.0274(3) 0.65413(13) 0.21678(10) 0.0241(6) Uani d 1
C C5 0.9656(3) 0.59348(15) 0.23953(9) 0.0240(6) Uani d 1
C C6 0.9832(3) 0.52350(14) 0.21829(10) 0.0235(6) Uani d 1
C C7 1.1555(3) 0.71372(15) 0.15020(10) 0.0261(7) Uani d 1
C C8 1.0674(3) 0.43835(15) 0.15357(11) 0.0308(7) Uani d 1
C C9 0.9392(3) 0.18244(16) 0.13201(10) 0.0300(7) Uani d 1
H H9 1.009165 0.148925 0.131354 0.036 Uiso calc 1
C C10 0.8256(3) 0.2839(2) 0.12948(12) 0.0452(9) Uani d 1
H H10 0.802774 0.333877 0.126669 0.054 Uiso calc 1
C C11 0.7414(3) 0.2273(2) 0.13778(13) 0.0514(10) Uani d 1
H H11 0.650511 0.231144 0.141757 0.062 Uiso calc 1
C C12 0.7670(3) 0.08755(18) 0.15035(11) 0.0471(9) Uani d 1
H H12A 0.671314 0.087782 0.151603 0.057 Uiso calc 1
H H12B 0.799198 0.073399 0.181608 0.057 Uiso calc 1
C C13 0.8113(3) 0.03015(19) 0.11450(12) 0.0443(9) Uani d 1
C C14 0.9078(4) -0.0202(2) 0.12680(17) 0.0704(12) Uani d 1
H H14 0.944210 -0.018579 0.157191 0.084 Uiso calc 1
C C15 0.9516(5) -0.0733(3) 0.0946(3) 0.1032(19) Uani d 1
H H15 1.017037 -0.107015 0.103380 0.124 Uiso calc 1
C C16 0.8985(7) -0.0759(3) 0.0503(3) 0.117(2) Uani d 1
H H16 0.928108 -0.111044 0.028415 0.140 Uiso calc 1
C C17 0.8022(5) -0.0271(3) 0.03796(17) 0.0893(15) Uani d 1
H H17 0.765574 -0.029753 0.007626 0.107 Uiso calc 1
C C18 0.7569(3) 0.0266(2) 0.06960(13) 0.0504(9) Uani d 1
C C19 0.6456(4) 0.0772(2) 0.05443(12) 0.0596(11) Uani d 1
H H19A 0.570129 0.047084 0.045490 0.072 Uiso calc 1
H H19B 0.619759 0.108116 0.081223 0.072 Uiso calc 1
C C20 0.7782(4) 0.1785(2) 0.01341(13) 0.0698(12) Uani d 1
H H20 0.832929 0.192040 0.038556 0.084 Uiso calc 1
C C21 0.7787(4) 0.2073(2) -0.03049(13) 0.0602(11) Uani d 1
H H21 0.835018 0.244738 -0.041100 0.072 Uiso calc 1
C C22 0.6286(3) 0.12445(19) -0.02898(11) 0.0438(8) Uani d 1
H H22 0.560436 0.092779 -0.038070 0.053 Uiso calc 1
Co Co1 1.12778(4) 0.30758(2) 0.12502(2) 0.02384(10) Uani d 1
N N1 0.8920(2) 0.60222(13) 0.27954(8) 0.0400(7) Uani d 1
H H1A 0.854649 0.564225 0.292490 0.048 Uiso calc 1
H H1B 0.882616 0.645743 0.291934 0.048 Uiso calc 1
N N2 0.9514(2) 0.25509(13) 0.12586(8) 0.0311(6) Uani d 1
N N3 0.8136(2) 0.16331(14) 0.13927(9) 0.0364(6) Uani d 1
N N4 0.6818(3) 0.12556(17) 0.01418(9) 0.0499(8) Uani d 1
N N5 0.6840(2) 0.17355(14) -0.05730(9) 0.0366(6) Uani d 1
O O1 0.9978(2) 0.42579(11) 0.11844(7) 0.0400(5) Uani d 1
O O2 1.1496(2) 0.39214(10) 0.17033(7) 0.0401(5) Uani d 1
O O3 1.0825(2) 0.75171(12) 0.12568(8) 0.0502(6) Uani d 1
O O4 1.27856(18) 0.72403(10) 0.15611(7) 0.0300(5) Uani d 1

loop_
_atom_site_aniso_label
_atom_site_aniso_U_11
_atom_site_aniso_U_22
_atom_site_aniso_U_33
_atom_site_aniso_U_12
_atom_site_aniso_U_13
_atom_site_aniso_U_23
Br1 0.0671(2) 0.02582(17) 0.0487(2) -0.01214(16) 0.01448(18) 0.00595(15)
Br2 0.0455(2) 0.0478(2) 0.0404(2) -0.00974(17) 0.01997(16) -0.01408(16)
Br3 0.0745(3) 0.02280(15) 0.0427(2) -0.00590(16) 0.01365(18) -0.01108(14)
C1 0.0211(15) 0.0216(15) 0.0305(17) 0.0028(12) -0.0056(13) -0.0012(12)
C2 0.0206(15) 0.0286(15) 0.0239(15) 0.0008(12) 0.0013(13) -0.0028(12)
C3 0.0176(14) 0.0223(14) 0.0243(15) -0.0028(11) -0.0039(13) -0.0003(12)
C4 0.0284(16) 0.0171(14) 0.0269(16) -0.0018(12) -0.0021(14) -0.0049(12)
C5 0.0256(15) 0.0259(15) 0.0206(15) 0.0018(12) -0.0008(13) -0.0001(12)
C6 0.0270(16) 0.0179(14) 0.0256(15) -0.0024(12) -0.0012(14) 0.0038(12)
C7 0.0286(17) 0.0250(15) 0.0248(16) 0.0003(13) 0.0044(14) -0.0006(12)
C8 0.0329(17) 0.0242(16) 0.0352(18) -0.0038(14) 0.0078(16) -0.0045(14)
C9 0.0268(17) 0.0325(17) 0.0307(17) -0.0032(13) -0.0016(14) 0.0006(14)
C10 0.0275(18) 0.0423(19) 0.066(2) 0.0054(15) 0.0011(18) -0.0062(18)
C11 0.0224(17) 0.064(2) 0.068(3) 0.0014(17) 0.0086(18) -0.003(2)
C12 0.047(2) 0.057(2) 0.037(2) -0.0240(18) -0.0041(18) 0.0152(17)
C13 0.046(2) 0.0373(19) 0.049(2) -0.0172(17) -0.0001(18) 0.0130(17)
C14 0.072(3) 0.048(3) 0.091(3) -0.010(2) -0.014(3) 0.021(2)
C15 0.091(4) 0.053(3) 0.166(6) 0.009(3) -0.001(4) 0.023(4)
C16 0.142(6) 0.077(4) 0.131(6) 0.022(4) 0.022(5) -0.017(4)
C17 0.120(4) 0.086(4) 0.062(3) -0.015(3) 0.010(3) -0.016(3)
C18 0.057(2) 0.053(2) 0.041(2) -0.0159(18) 0.000(2) 0.0111(19)
C19 0.059(2) 0.084(3) 0.036(2) -0.021(2) -0.0016(18) 0.017(2)
C20 0.076(3) 0.098(3) 0.035(2) -0.045(3) -0.016(2) 0.013(2)
C21 0.072(3) 0.071(3) 0.037(2) -0.038(2) -0.010(2) 0.0090(19)
C22 0.047(2) 0.052(2) 0.0330(19) -0.0148(17) -0.0065(17) 0.0056(16)
Co1 0.0262(2) 0.01919(19) 0.0262(2) 0.00186(16) -0.00044(18) 0.00031(16)
N1 0.0594(18) 0.0280(14) 0.0326(15) -0.0096(13) 0.0218(14) -0.0057(12)
N2 0.0244(13) 0.0336(15) 0.0352(15) 0.0007(11) -0.0013(12) -0.0002(12)
N3 0.0292(14) 0.0435(16) 0.0366(15) -0.0112(13) 0.0005(12) 0.0028(12)
N4 0.0524(18) 0.070(2) 0.0276(16) -0.0224(16) -0.0042(14) 0.0119(14)
N5 0.0429(16) 0.0385(15) 0.0285(14) -0.0093(13) -0.0040(13) 0.0033(12)
O1 0.0466(13) 0.0346(12) 0.0388(13) -0.0034(10) -0.0052(11) -0.0115(10)
O2 0.0476(13) 0.0236(11) 0.0491(13) 0.0097(10) -0.0087(11) -0.0096(10)
O3 0.0311(12) 0.0600(15) 0.0595(15) 0.0045(11) 0.0021(12) 0.0348(13)
O4 0.0250(11) 0.0249(10) 0.0401(12) -0.0075(9) -0.0027(10) 0.0085(9)

loop_
_atom_type_symbol
_atom_type_description
_atom_type_scat_dispersion_real
_atom_type_scat_dispersion_imag
_atom_type_scat_source
C C 0.0033 0.0016 'International Tables Vol C Tables 4.2.6.8 and 6.1.1.4'
H H 0.0000 0.0000 'International Tables Vol C Tables 4.2.6.8 and 6.1.1.4'
Br Br -0.2901 2.4595 'International Tables Vol C Tables 4.2.6.8 and 6.1.1.4'
Co Co 0.3494 0.9721 'International Tables Vol C Tables 4.2.6.8 and 6.1.1.4'
N N 0.0061 0.0033 'International Tables Vol C Tables 4.2.6.8 and 6.1.1.4'
O O 0.0106 0.0060 'International Tables Vol C Tables 4.2.6.8 and 6.1.1.4'

loop_
_geom_angle_atom_site_label_1
_geom_angle_atom_site_label_2
_geom_angle_atom_site_label_3
_geom_angle_site_symmetry_1
_geom_angle_site_symmetry_3
_geom_angle
_geom_angle_publ_flag
C6 C1 C2 . . 118.3(2) ?
C6 C1 C8 . . 121.4(2) ?
C2 C1 C8 . . 120.2(2) ?
C1 C2 C3 . . 122.2(2) ?
C1 C2 Br2 . . 119.0(2) ?
C3 C2 Br2 . . 118.8(2) ?
C4 C3 C2 . . 117.9(2) ?
C4 C3 C7 . . 121.4(2) ?
C2 C3 C7 . . 120.7(2) ?
C3 C4 C5 . . 122.9(2) ?
C3 C4 Br3 . . 119.08(19) ?
C5 C4 Br3 . . 118.1(2) ?
N1 C5 C6 . . 121.7(2) ?
N1 C5 C4 . . 122.0(2) ?
C6 C5 C4 . . 116.3(2) ?
C1 C6 C5 . . 122.5(2) ?
C1 C6 Br1 . . 119.75(19) ?
C5 C6 Br1 . . 117.58(19) ?
O3 C7 O4 . . 126.0(3) ?
O3 C7 C3 . . 118.8(3) ?
O4 C7 C3 . . 115.2(2) ?
O1 C8 O2 . . 123.6(3) ?
O1 C8 C1 . . 118.4(3) ?
O2 C8 C1 . . 118.0(3) ?
N2 C9 N3 . . 111.3(3) ?
N2 C9 H9 . . 124.4 ?
N3 C9 H9 . . 124.4 ?
C11 C10 N2 . . 108.5(3) ?
C11 C10 H10 . . 125.8 ?
N2 C10 H10 . . 125.8 ?
C10 C11 N3 . . 107.4(3) ?
C10 C11 H11 . . 126.3 ?
N3 C11 H11 . . 126.3 ?
N3 C12 C13 . . 113.2(3) ?
N3 C12 H12A . . 108.9 ?
C13 C12 H12A . . 108.9 ?
N3 C12 H12B . . 108.9 ?
C13 C12 H12B . . 108.9 ?
H12A C12 H12B . . 107.8 ?
C14 C13 C18 . . 119.0(4) ?
C14 C13 C12 . . 119.5(3) ?
C18 C13 C12 . . 121.5(3) ?
C13 C14 C15 . . 121.1(4) ?
C13 C14 H14 . . 119.5 ?
C15 C14 H14 . . 119.5 ?
C16 C15 C14 . . 119.6(5) ?
C16 C15 H15 . . 120.2 ?
C14 C15 H15 . . 120.2 ?
C17 C16 C15 . . 119.9(6) ?
C17 C16 H16 . . 120.1 ?
C15 C16 H16 . . 120.1 ?
C16 C17 C18 . . 121.5(5) ?
C16 C17 H17 . . 119.2 ?
C18 C17 H17 . . 119.2 ?
C13 C18 C17 . . 119.0(4) ?
C13 C18 C19 . . 122.0(4) ?
C17 C18 C19 . . 119.0(4) ?
N4 C19 C18 . . 112.7(3) ?
N4 C19 H19A . . 109.1 ?
C18 C19 H19A . . 109.1 ?
N4 C19 H19B . . 109.1 ?
C18 C19 H19B . . 109.1 ?
H19A C19 H19B . . 107.8 ?
C21 C20 N4 . . 106.7(3) ?
C21 C20 H20 . . 126.7 ?
N4 C20 H20 . . 126.7 ?
C20 C21 N5 . . 109.6(3) ?
C20 C21 H21 . . 125.2 ?
N5 C21 H21 . . 125.2 ?
N5 C22 N4 . . 111.7(3) ?
N5 C22 H22 . . 124.2 ?
N4 C22 H22 . . 124.2 ?
O4 Co1 O2 7_855 . 104.02(8) yes
O4 Co1 N5 7_855 3 114.09(9) yes
O2 Co1 N5 . 3 116.33(10) yes
O4 Co1 N2 7_855 . 93.81(9) yes
O2 Co1 N2 . . 116.45(9) yes
N5 Co1 N2 3 . 109.87(10) yes
C5 N1 H1A . . 120.0 ?
C5 N1 H1B . . 120.0 ?
H1A N1 H1B . . 120.0 ?
C9 N2 C10 . . 105.9(3) ?
C9 N2 Co1 . . 123.0(2) ?
C10 N2 Co1 . . 130.1(2) ?
C9 N3 C11 . . 106.9(3) ?
C9 N3 C12 . . 125.2(3) ?
C11 N3 C12 . . 127.7(3) ?
C22 N4 C20 . . 106.7(3) ?
C22 N4 C19 . . 126.3(3) ?
C20 N4 C19 . . 127.0(3) ?
C22 N5 C21 . . 105.4(3) ?
C22 N5 Co1 . 3_455 124.3(2) ?
C21 N5 Co1 . 3_455 130.3(2) ?
C8 O2 Co1 . . 100.87(18) ?
C7 O4 Co1 . 7_865 121.58(18) ?

loop_
_geom_bond_atom_site_label_1
_geom_bond_atom_site_label_2
_geom_bond_site_symmetry_2
_geom_bond_distance
_geom_bond_publ_flag
Br1 C6 . 1.894(3) ?
Br2 C2 . 1.907(3) ?
Br3 C4 . 1.894(2) ?
C1 C6 . 1.381(4) ?
C1 C2 . 1.381(4) ?
C1 C8 . 1.510(4) ?
C2 C3 . 1.390(3) ?
C3 C4 . 1.374(4) ?
C3 C7 . 1.509(4) ?
C4 C5 . 1.408(4) ?
C5 N1 . 1.358(3) ?
C5 C6 . 1.401(4) ?
C7 O3 . 1.219(3) ?
C7 O4 . 1.272(3) ?
C8 O1 . 1.233(3) ?
C8 O2 . 1.266(3) ?
C9 N2 . 1.320(3) ?
C9 N3 . 1.334(3) ?
C9 H9 . 0.9300 ?
C10 C11 . 1.347(4) ?
C10 N2 . 1.379(4) ?
C10 H10 . 0.9300 ?
C11 N3 . 1.362(4) ?
C11 H11 . 0.9300 ?
C12 N3 . 1.472(4) ?
C12 C13 . 1.508(5) ?
C12 H12A . 0.9700 ?
C12 H12B . 0.9700 ?
C13 C14 . 1.375(5) ?
C13 C18 . 1.377(5) ?
C14 C15 . 1.386(7) ?
C14 H14 . 0.9300 ?
C15 C16 . 1.357(8) ?
C15 H15 . 0.9300 ?
C16 C17 . 1.356(7) ?
C16 H16 . 0.9300 ?
C17 C18 . 1.389(6) ?
C17 H17 . 0.9300 ?
C18 C19 . 1.509(5) ?
C19 N4 . 1.470(4) ?
C19 H19A . 0.9700 ?
C19 H19B . 0.9700 ?
C20 C21 . 1.336(5) ?
C20 N4 . 1.363(4) ?
C20 H20 . 0.9300 ?
C21 N5 . 1.361(4) ?
C21 H21 . 0.9300 ?
C22 N5 . 1.313(4) ?
C22 N4 . 1.326(4) ?
C22 H22 . 0.9300 ?
Co1 O4 7_855 1.9769(18) yes
Co1 O2 . 1.9918(19) yes
Co1 N5 3 2.013(2) yes
Co1 N2 . 2.021(2) yes
N1 H1A . 0.8600 ?
N1 H1B . 0.8600 ?

loop_
_geom_hbond_atom_site_label_D
_geom_hbond_atom_site_label_H
_geom_hbond_atom_site_label_A
_geom_hbond_site_symmetry_A
_geom_hbond_distance_DH
_geom_hbond_distance_HA
_geom_hbond_distance_DA
_geom_hbond_angle_DHA
_geom_hbond_publ_flag
C22 H22 O1 3_455 0.93 2.37 2.979(4) 123.1 yes
C21 H21 O3 5_765 0.93 2.52 3.108(4) 121.6 yes
C11 H11 O3 7_755 0.93 2.43 3.328(4) 161.8 yes
N1 H1B O4 6_556 0.86 2.28 3.059(3) 150.2 yes
N1 H1B Br3 . 0.86 2.63 3.063(2) 112.8 yes
N1 H1A Br1 . 0.86 2.60 3.038(2) 113.0 yes

loop_
_geom_torsion_atom_site_label_1
_geom_torsion_atom_site_label_2
_geom_torsion_atom_site_label_3
_geom_torsion_atom_site_label_4
_geom_torsion_site_symmetry_4
_geom_torsion
C6 C1 C2 C3 . -0.6(4)
C8 C1 C2 C3 . 175.6(3)
C6 C1 C2 Br2 . 178.58(19)
C8 C1 C2 Br2 . -5.2(4)
C1 C2 C3 C4 . 1.7(4)
Br2 C2 C3 C4 . -177.49(19)
C1 C2 C3 C7 . -175.8(2)
Br2 C2 C3 C7 . 5.1(3)
C2 C3 C4 C5 . -2.0(4)
C7 C3 C4 C5 . 175.4(2)
C2 C3 C4 Br3 . 179.17(19)
C7 C3 C4 Br3 . -3.4(3)
C3 C4 C5 N1 . -178.1(3)
Br3 C4 C5 N1 . 0.7(4)
C3 C4 C5 C6 . 1.2(4)
Br3 C4 C5 C6 . -179.94(19)
C2 C1 C6 C5 . -0.3(4)
C8 C1 C6 C5 . -176.4(3)
C2 C1 C6 Br1 . 174.9(2)
C8 C1 C6 Br1 . -1.2(4)
N1 C5 C6 C1 . 179.3(3)
C4 C5 C6 C1 . 0.0(4)
N1 C5 C6 Br1 . 4.0(4)
C4 C5 C6 Br1 . -175.36(19)
C4 C3 C7 O3 . -78.4(4)
C2 C3 C7 O3 . 99.0(3)
C4 C3 C7 O4 . 103.0(3)
C2 C3 C7 O4 . -79.6(3)
C6 C1 C8 O1 . 100.3(3)
C2 C1 C8 O1 . -75.7(4)
C6 C1 C8 O2 . -81.1(3)
C2 C1 C8 O2 . 102.8(3)
N2 C10 C11 N3 . -0.1(4)
N3 C12 C13 C14 . 107.2(4)
N3 C12 C13 C18 . -73.1(4)
C18 C13 C14 C15 . 0.8(6)
C12 C13 C14 C15 . -179.5(4)
C13 C14 C15 C16 . -0.1(7)
C14 C15 C16 C17 . -0.7(9)
C15 C16 C17 C18 . 0.8(9)
C14 C13 C18 C17 . -0.7(5)
C12 C13 C18 C17 . 179.6(3)
C14 C13 C18 C19 . 176.7(3)
C12 C13 C18 C19 . -3.0(5)
C16 C17 C18 C13 . -0.1(7)
C16 C17 C18 C19 . -177.5(4)
C13 C18 C19 N4 . 118.4(4)
C17 C18 C19 N4 . -64.2(5)
N4 C20 C21 N5 . 0.2(5)
N3 C9 N2 C10 . 0.0(3)
N3 C9 N2 Co1 . 169.35(18)
C11 C10 N2 C9 . 0.1(4)
C11 C10 N2 Co1 . -168.2(2)
N2 C9 N3 C11 . -0.1(3)
N2 C9 N3 C12 . -175.9(3)
C10 C11 N3 C9 . 0.1(4)
C10 C11 N3 C12 . 175.8(3)
C13 C12 N3 C9 . -54.4(4)
C13 C12 N3 C11 . 130.7(3)
N5 C22 N4 C20 . -0.4(4)
N5 C22 N4 C19 . -178.8(3)
C21 C20 N4 C22 . 0.1(5)
C21 C20 N4 C19 . 178.5(4)
C18 C19 N4 C22 . 115.8(4)
C18 C19 N4 C20 . -62.2(5)
N4 C22 N5 C21 . 0.5(4)
N4 C22 N5 Co1 3_455 -177.6(2)
C20 C21 N5 C22 . -0.4(4)
C20 C21 N5 Co1 3_455 177.5(3)
O1 C8 O2 Co1 . 0.8(3)
C1 C8 O2 Co1 . -177.7(2)
O3 C7 O4 Co1 7_865 0.4(4)
C3 C7 O4 Co1 7_865 178.86(17)

_cod_database_fobs_code 2021080
